data_9010965
loop_
_publ_author_name
'Mori, H.'
'Ito, T.'

_publ_section_title
;
 The structure of vivianite and symplesite
;
_journal_name_full 'Acta Crystallographica'
_journal_page_first 1
_journal_page_last 6
_journal_paper_doi 10.1107/S0365110X5000001X
_journal_volume 3
_journal_year 1950
_chemical_compound_source 'Kiura, Japan'
_chemical_formula_sum 'As2 Fe3 H16 O16'
_chemical_name_mineral Parasymplesite
_space_group_IT_number 12
_symmetry_space_group_name_Hall '-C 2y'
_symmetry_space_group_name_H-M 'C 1 2/m 1'
_cell_angle_alpha 90
_cell_angle_beta 103.83
_cell_angle_gamma 90
_cell_formula_units_Z 2
_cell_length_a 10.25
_cell_length_b 13.48
_cell_length_c 4.71
_cell_volume 631.914
_database_code_amcsd 0009137
_exptl_crystal_density_diffrn 3.098
_cod_original_formula_sum 'Fe3 As2 O16 H16'
_cod_database_code 9010965

loop_
_space_group_symop_operation_xyz
x,y,z
1/2+x,1/2+y,z
x,-y,z
1/2+x,1/2-y,z
-x,y,-z
1/2-x,1/2+y,-z
-x,-y,-z
1/2-x,1/2-y,-z

loop_
_atom_site_label
_atom_site_fract_x
_atom_site_fract_y
_atom_site_fract_z
_atom_site_type_symbol
_atom_site_attached_hydrogens
FeI 0.00000 0.00000 0.00000 Fe 0
FeII 0.00000 0.39000 0.00000 Fe 0
As 0.31500 0.00000 0.41000 As 0
OI 0.15500 0.00000 0.35000 O 0
OII 0.40000 0.00000 0.75000 O 0
OIII 0.36500 0.10000 0.24500 O 0
WatI 0.08500 0.11000 0.82000 O 2
WatII 0.40000 0.22000 0.75000 O 2

loop_
_cod_changelog_entry_id
_cod_changelog_entry_author
_cod_changelog_entry_date
_cod_changelog_entry_text
1
;cod-tools version 3.8.0
Id: cif_guess_AMCSD_atom_types 9581 2023-05-17 12:35:41Z saulius
;
2023-05-23T09:20:29+03:00
;Derived atom types and hydrogen counts
from atom names that follow the AMCSD naming convention
(Wat == water, O-H == hydroxyl).
;

loop_
_cod_related_entry_id
_cod_related_entry_database
_cod_related_entry_code
1 AMCSD 0009137
